data_7112744
loop_
_publ_author_name
'Rebecca J. Holmberg'
'Marika Kay'
'Ilia Korobkov'
'Eugene Kadantsev'
'Peter G. Boyd'
'Tomoko Aharen'
'Serge Desgreniers'
'Tom K. Woo'
'Muralee Murugesu'

_publ_section_title
;
 An unprecedented CoII cuboctahedron as the secondary building unit in a
 Co-based metal-organic framework
;
_journal_name_full Chem.Commun.
_journal_page_first 5333
_journal_paper_doi 10.1039/C3CC46396F
_journal_volume 50
_journal_year 2014
_chemical_formula_sum 'C13.5 H14.5 Cl2 Co2.5 N4.5 O6.5'
_chemical_formula_weight 562.02
_chemical_name_systematic
; 
 ? 
;
_space_group_IT_number 196
_symmetry_cell_setting cubic
_symmetry_space_group_name_Hall 'F 2 2 3'
_symmetry_space_group_name_H-M 'F 2 3'
_atom_sites_solution_hydrogens geom
_atom_sites_solution_primary direct
_atom_sites_solution_secondary difmap
_audit_creation_method SHELXL-97
_cell_angle_alpha 90.00
_cell_angle_beta 90.00
_cell_angle_gamma 90.00
_cell_formula_units_Z 16
_cell_length_a 23.3565(6)
_cell_length_b 23.3565(6)
_cell_length_c 23.3565(6)
_cell_measurement_reflns_used 9853
_cell_measurement_temperature 200(2)
_cell_measurement_theta_max 30.49
_cell_measurement_theta_min 2.47
_cell_volume 12741.6(6)
_computing_cell_refinement 'APEX II, Bruker (2009)'
_computing_data_collection 'APEX II, Bruker (2009)'
_computing_data_reduction 'XPREP, Bruker (2009)'
_computing_molecular_graphics 'SHELXTL, Bruker (2004)'
_computing_publication_material 'SHELXTL, Bruker (2004)'
_computing_structure_refinement 'SHELXL-97 (Sheldrick, 2008)'
_computing_structure_solution 'SHELXS-97 (Sheldrick, 2008)'
_diffrn_ambient_temperature 200(2)
_diffrn_measured_fraction_theta_full 0.986
_diffrn_measured_fraction_theta_max 0.986
_diffrn_measurement_device_type 'Bruker APEX-II CCD'
_diffrn_measurement_method '\f and \w scans'
_diffrn_radiation_monochromator graphite
_diffrn_radiation_source 'fine-focus sealed tube'
_diffrn_radiation_type MoK\a
_diffrn_radiation_wavelength 0.71073
_diffrn_reflns_av_R_equivalents 0.0294
_diffrn_reflns_av_sigmaI/netI 0.0274
_diffrn_reflns_limit_h_max 31
_diffrn_reflns_limit_h_min -33
_diffrn_reflns_limit_k_max 28
_diffrn_reflns_limit_k_min -32
_diffrn_reflns_limit_l_max 33
_diffrn_reflns_limit_l_min -32
_diffrn_reflns_number 55588
_diffrn_reflns_theta_full 30.49
_diffrn_reflns_theta_max 30.49
_diffrn_reflns_theta_min 2.47
_exptl_absorpt_coefficient_mu 1.487
_exptl_absorpt_correction_T_max 0.8655
_exptl_absorpt_correction_T_min 0.8077
_exptl_absorpt_correction_type multi-scan
_exptl_absorpt_process_details 'SADABS, Bruker (2003)'
_exptl_crystal_colour blue
_exptl_crystal_density_diffrn 1.172
_exptl_crystal_density_meas ?
_exptl_crystal_density_method 'not measured'
_exptl_crystal_description block
_exptl_crystal_F_000 4488
_exptl_crystal_size_max 0.15
_exptl_crystal_size_mid 0.11
_exptl_crystal_size_min 0.10
_refine_diff_density_max 0.489
_refine_diff_density_min -0.693
_refine_diff_density_rms 0.100
_refine_ls_abs_structure_details 'Flack H D (1983), Acta Cryst. A39, 876-881'
_refine_ls_abs_structure_Flack 0.52(7)
_refine_ls_extinction_method none
_refine_ls_goodness_of_fit_ref 1.046
_refine_ls_hydrogen_treatment mixed
_refine_ls_matrix_type full
_refine_ls_number_parameters 65
_refine_ls_number_reflns 3203
_refine_ls_number_restraints 6
_refine_ls_restrained_S_all 1.052
_refine_ls_R_factor_all 0.0632
_refine_ls_R_factor_gt 0.0512
_refine_ls_shift/su_max 0.002
_refine_ls_shift/su_mean 0.000
_refine_ls_structure_factor_coef Fsqd
_refine_ls_weighting_details 'calc w=1/[\s^2^(Fo^2^)+(0.0547P)^2^+96.3969P] where P=(Fo^2^+2Fc^2^)/3'
_refine_ls_weighting_scheme calc
_refine_ls_wR_factor_gt 0.1138
_refine_ls_wR_factor_ref 0.1182
_reflns_number_gt 2717
_reflns_number_total 3203
_reflns_threshold_expression >2sigma(I)
_cod_data_source_file c3cc46396f.txt
_cod_data_source_block mm226
_cod_depositor_comments
;
The following automatic conversions were performed:

'_exptl_crystal_density_meas' value 'n/a' was changed to '?' - the
value is perceived as not measured.

Automatic conversion script
Id: cif_fix_values 3008 2015-01-20 13:52:24Z robertas 
;
_cod_original_sg_symbol_H-M F23
_cod_original_formula_sum 'C13.50 H14.50 Cl2 Co2.50 N4.50 O6.50'
_cod_database_code 7112744

loop_
_symmetry_equiv_pos_as_xyz
'x, y, z'
'-x, -y, z'
'-x, y, -z'
'x, -y, -z'
'z, x, y'
'z, -x, -y'
'-z, -x, y'
'-z, x, -y'
'y, z, x'
'-y, z, -x'
'y, -z, -x'
'-y, -z, x'
'x, y+1/2, z+1/2'
'-x, -y+1/2, z+1/2'
'-x, y+1/2, -z+1/2'
'x, -y+1/2, -z+1/2'
'z, x+1/2, y+1/2'
'z, -x+1/2, -y+1/2'
'-z, -x+1/2, y+1/2'
'-z, x+1/2, -y+1/2'
'y, z+1/2, x+1/2'
'-y, z+1/2, -x+1/2'
'y, -z+1/2, -x+1/2'
'-y, -z+1/2, x+1/2'
'x+1/2, y, z+1/2'
'-x+1/2, -y, z+1/2'
'-x+1/2, y, -z+1/2'
'x+1/2, -y, -z+1/2'
'z+1/2, x, y+1/2'
'z+1/2, -x, -y+1/2'
'-z+1/2, -x, y+1/2'
'-z+1/2, x, -y+1/2'
'y+1/2, z, x+1/2'
'-y+1/2, z, -x+1/2'
'y+1/2, -z, -x+1/2'
'-y+1/2, -z, x+1/2'
'x+1/2, y+1/2, z'
'-x+1/2, -y+1/2, z'
'-x+1/2, y+1/2, -z'
'x+1/2, -y+1/2, -z'
'z+1/2, x+1/2, y'
'z+1/2, -x+1/2, -y'
'-z+1/2, -x+1/2, y'
'-z+1/2, x+1/2, -y'
'y+1/2, z+1/2, x'
'-y+1/2, z+1/2, -x'
'y+1/2, -z+1/2, -x'
'-y+1/2, -z+1/2, x'

loop_
_atom_site_label
_atom_site_type_symbol
_atom_site_fract_x
_atom_site_fract_y
_atom_site_fract_z
_atom_site_U_iso_or_equiv
_atom_site_adp_type
_atom_site_occupancy
_atom_site_symmetry_multiplicity
_atom_site_calc_flag
_atom_site_refinement_flags
_atom_site_disorder_assembly
_atom_site_disorder_group
Co1 Co 0.56419(3) 0.43581(3) 0.56419(3) 0.0061(2) Uani 1 3 d S . .
Co2 Co 0.56419(4) 0.56419(4) 0.56419(4) 0.0076(3) Uani 1 3 d S . .
Co3 Co 0.7500 0.2500 0.7500 0.0138(6) Uani 1 12 d S . .
Cl1 Cl 0.80570(9) 0.30570(9) 0.80570(9) 0.0439(11) Uani 1 3 d S . .
Co4 Co 0.7500 0.2500 0.2500 0.0158(6) Uani 1 12 d S . .
Cl2 Cl 0.69398(11) 0.30602(11) 0.30602(11) 0.0469(12) Uani 1 3 d S . .
O1 O 0.5000 0.41160(9) 0.5000 0.0084(4) Uani 1 2 d S . .
H1B H 0.5000 0.3713 0.5000 0.010 Uiso 1 2 d SR . .
N1 N 0.6850(3) 0.4997(8) 0.6853(3) 0.0210(3) Uani 0.50 1 d P A -1
C1 C 0.6593(6) 0.5464(6) 0.6588(6) 0.0210(3) Uani 0.50 1 d P A -1
H1A H 0.6683 0.5853 0.6666 0.025 Uiso 0.50 1 calc PR A -1
N2 N 0.6214(6) 0.5295(6) 0.6220(6) 0.0210(3) Uani 0.50 1 d P A -1
N3 N 0.6232(7) 0.4720(5) 0.6222(6) 0.0210(3) Uani 0.50 1 d P A -1
C2 C 0.6607(6) 0.4535(6) 0.6613(6) 0.0210(3) Uani 0.50 1 d P A -1
H2A H 0.6686 0.4146 0.6703 0.025 Uiso 0.50 1 calc PR A -1
C3 C 0.72853(19) 0.4995(3) 0.72829(19) 0.0210(3) Uani 0.50 1 d PG A -1
C4 C 0.7562(2) 0.5502(2) 0.7426(2) 0.0210(3) Uani 0.50 1 d PG A -1
H4A H 0.7465 0.5848 0.7235 0.025 Uiso 0.50 1 calc PR A -1
C5 C 0.7981(2) 0.5504(2) 0.7849(2) 0.0210(3) Uani 0.50 1 d PGD A -1
H5A H 0.8171 0.5850 0.7946 0.025 Uiso 0.50 1 calc PR A -1
C6 C 0.8123(2) 0.4998(3) 0.8128(2) 0.0210(3) Uani 0.50 1 d PGD A -1
C7 C 0.7846(2) 0.4491(2) 0.7985(2) 0.0210(3) Uani 0.50 1 d PGD A -1
H7A H 0.7943 0.4145 0.8177 0.025 Uiso 0.50 1 calc PR A -1
C8 C 0.7427(2) 0.4490(2) 0.7563(2) 0.0210(3) Uani 0.50 1 d PG A -1
H8A H 0.7238 0.4143 0.7465 0.025 Uiso 0.50 1 calc PR A -1
C9 C 0.8578(2) 0.5014(5) 0.8582(2) 0.0210(3) Uani 0.50 1 d PD A -1
O2 O 0.8741(4) 0.5489(4) 0.8765(4) 0.0210(3) Uani 0.50 1 d PD . -1
O3 O 0.8762(4) 0.4556(4) 0.8745(4) 0.0210(3) Uani 0.50 1 d PD . -1
O4 O 0.4898(2) 0.5094(2) 0.70574(18) 0.0339(15) Uiso 0.50 1 d P B -1
H4B H 0.4950 0.4702 0.6953 0.051 Uiso 0.50 1 d PR B -1
H4C H 0.5159 0.5198 0.7384 0.051 Uiso 0.50 1 d PR B -1
O5 O 0.6623(9) 0.6433(17) 0.8568(17) 0.056(7) Uiso 0.17 1 d P . .
H5B H 0.6675 0.6494 0.8969 0.084 Uiso 0.17 1 d PR . .
H5C H 0.6656 0.6015 0.8475 0.084 Uiso 0.17 1 d PR . .

loop_
_atom_site_aniso_label
_atom_site_aniso_U_11
_atom_site_aniso_U_22
_atom_site_aniso_U_33
_atom_site_aniso_U_23
_atom_site_aniso_U_13
_atom_site_aniso_U_12
Co1 0.0061(2) 0.0061(2) 0.0061(2) 0.0025(3) -0.0025(3) 0.0025(3)
Co2 0.0076(3) 0.0076(3) 0.0076(3) 0.0015(3) 0.0015(3) 0.0015(3)
Co3 0.0138(6) 0.0138(6) 0.0138(6) 0.000 0.000 0.000
Cl1 0.0439(11) 0.0439(11) 0.0439(11) -0.0174(11) -0.0174(11) -0.0174(11)
Co4 0.0158(6) 0.0158(6) 0.0158(6) 0.000 0.000 0.000
Cl2 0.0469(12) 0.0469(12) 0.0469(12) -0.0134(12) 0.0134(12) 0.0134(12)
O1 0.0089(9) 0.0081(9) 0.0084(9) 0.000 -0.005(3) 0.000
N1 0.0249(6) 0.0131(6) 0.0250(6) 0.0046(11) -0.0164(5) -0.0034(11)
C1 0.0249(6) 0.0131(6) 0.0250(6) 0.0046(11) -0.0164(5) -0.0034(11)
N2 0.0249(6) 0.0131(6) 0.0250(6) 0.0046(11) -0.0164(5) -0.0034(11)
N3 0.0249(6) 0.0131(6) 0.0250(6) 0.0046(11) -0.0164(5) -0.0034(11)
C2 0.0249(6) 0.0131(6) 0.0250(6) 0.0046(11) -0.0164(5) -0.0034(11)
C3 0.0249(6) 0.0131(6) 0.0250(6) 0.0046(11) -0.0164(5) -0.0034(11)
C4 0.0249(6) 0.0131(6) 0.0250(6) 0.0046(11) -0.0164(5) -0.0034(11)
C5 0.0249(6) 0.0131(6) 0.0250(6) 0.0046(11) -0.0164(5) -0.0034(11)
C6 0.0249(6) 0.0131(6) 0.0250(6) 0.0046(11) -0.0164(5) -0.0034(11)
C7 0.0249(6) 0.0131(6) 0.0250(6) 0.0046(11) -0.0164(5) -0.0034(11)
C8 0.0249(6) 0.0131(6) 0.0250(6) 0.0046(11) -0.0164(5) -0.0034(11)
C9 0.0249(6) 0.0131(6) 0.0250(6) 0.0046(11) -0.0164(5) -0.0034(11)
O2 0.0249(6) 0.0131(6) 0.0250(6) 0.0046(11) -0.0164(5) -0.0034(11)
O3 0.0249(6) 0.0131(6) 0.0250(6) 0.0046(11) -0.0164(5) -0.0034(11)

loop_
_atom_type_symbol
_atom_type_description
_atom_type_scat_dispersion_real
_atom_type_scat_dispersion_imag
_atom_type_scat_source
C C 0.0033 0.0016 'International Tables Vol C Tables 4.2.6.8 and 6.1.1.4'
H H 0.0000 0.0000 'International Tables Vol C Tables 4.2.6.8 and 6.1.1.4'
N N 0.0061 0.0033 'International Tables Vol C Tables 4.2.6.8 and 6.1.1.4'
O O 0.0106 0.0060 'International Tables Vol C Tables 4.2.6.8 and 6.1.1.4'
Cl Cl 0.1484 0.1585 'International Tables Vol C Tables 4.2.6.8 and 6.1.1.4'
Co Co 0.3494 0.9721 'International Tables Vol C Tables 4.2.6.8 and 6.1.1.4'

loop_
_geom_angle_atom_site_label_1
_geom_angle_atom_site_label_2
_geom_angle_atom_site_label_3
_geom_angle
_geom_angle_site_symmetry_1
_geom_angle_site_symmetry_3
O3 Co1 O3 80.6(4) 27_656 22_646
O3 Co1 O3 80.6(4) 27_656 44_646
O3 Co1 O3 80.6(4) 22_646 44_646
O3 Co1 N3 87.8(6) 27_656 12_665
O3 Co1 N3 10.7(4) 22_646 12_665
O3 Co1 N3 89.5(5) 44_646 12_665
O3 Co1 N3 89.5(5) 27_656 6_566
O3 Co1 N3 87.8(6) 22_646 6_566
O3 Co1 N3 10.7(4) 44_646 6_566
N3 Co1 N3 95.7(5) 12_665 6_566
O3 Co1 N3 10.7(4) 27_656 .
O3 Co1 N3 89.5(5) 22_646 .
O3 Co1 N3 87.8(6) 44_646 .
N3 Co1 N3 95.7(5) 12_665 .
N3 Co1 N3 95.7(5) 6_566 .
O3 Co1 O1 97.5(2) 27_656 6_566
O3 Co1 O1 98.5(3) 22_646 6_566
O3 Co1 O1 177.9(3) 44_646 6_566
N3 Co1 O1 89.8(4) 12_665 6_566
N3 Co1 O1 171.3(4) 6_566 6_566
N3 Co1 O1 90.4(4) . 6_566
O3 Co1 O1 98.5(3) 27_656 10_656
O3 Co1 O1 177.9(3) 22_646 10_656
O3 Co1 O1 97.5(3) 44_646 10_656
N3 Co1 O1 171.3(4) 12_665 10_656
N3 Co1 O1 90.4(4) 6_566 10_656
N3 Co1 O1 89.8(4) . 10_656
O1 Co1 O1 83.41(9) 6_566 10_656
O3 Co1 O1 177.9(3) 27_656 .
O3 Co1 O1 97.5(3) 22_646 .
O3 Co1 O1 98.5(3) 44_646 .
N3 Co1 O1 90.4(4) 12_665 .
N3 Co1 O1 89.8(4) 6_566 .
N3 Co1 O1 171.3(4) . .
O1 Co1 O1 83.41(9) 6_566 .
O1 Co1 O1 83.41(9) 10_656 .
O3 Co1 Co2 77.0(2) 27_656 .
O3 Co1 Co2 134.3(3) 22_646 .
O3 Co1 Co2 132.8(3) 44_646 .
N3 Co1 Co2 130.0(4) 12_665 .
N3 Co1 Co2 130.8(4) 6_566 .
N3 Co1 Co2 66.4(4) . .
O1 Co1 Co2 46.90(3) 6_566 .
O1 Co1 Co2 46.90(3) 10_656 .
O1 Co1 Co2 104.93(9) . .
O3 Co1 Co2 134.3(3) 27_656 4_566
O3 Co1 Co2 132.8(3) 22_646 4_566
O3 Co1 Co2 77.0(2) 44_646 4_566
N3 Co1 Co2 130.8(4) 12_665 4_566
N3 Co1 Co2 66.4(4) 6_566 4_566
N3 Co1 Co2 130.0(4) . 4_566
O1 Co1 Co2 104.93(9) 6_566 4_566
O1 Co1 Co2 46.90(3) 10_656 4_566
O1 Co1 Co2 46.90(3) . 4_566
Co2 Co1 Co2 90.00(6) . 4_566
O3 Co1 Co2 132.8(3) 27_656 2_665
O3 Co1 Co2 77.0(2) 22_646 2_665
O3 Co1 Co2 134.3(3) 44_646 2_665
N3 Co1 Co2 66.4(4) 12_665 2_665
N3 Co1 Co2 130.0(4) 6_566 2_665
N3 Co1 Co2 130.8(4) . 2_665
O1 Co1 Co2 46.90(3) 6_566 2_665
O1 Co1 Co2 104.93(9) 10_656 2_665
O1 Co1 Co2 46.90(3) . 2_665
Co2 Co1 Co2 90.00(6) . 2_665
Co2 Co1 Co2 90.00(6) 4_566 2_665
O2 Co2 O2 76.2(4) 43_665 23_566
O2 Co2 O2 76.2(4) 43_665 27_656
O2 Co2 O2 76.2(4) 23_566 27_656
O2 Co2 N2 87.3(5) 43_665 .
O2 Co2 N2 85.3(6) 23_566 .
O2 Co2 N2 13.0(4) 27_656 .
O2 Co2 N2 85.3(6) 43_665 9
O2 Co2 N2 13.0(4) 23_566 9
O2 Co2 N2 87.3(5) 27_656 9
N2 Co2 N2 95.0(5) . 9
O2 Co2 N2 13.0(4) 43_665 5
O2 Co2 N2 87.3(5) 23_566 5
O2 Co2 N2 85.3(6) 27_656 5
N2 Co2 N2 95.0(5) . 5
N2 Co2 N2 95.0(5) 9 5
O2 Co2 O1 99.4(3) 43_665 2_665
O2 Co2 O1 100.9(3) 23_566 2_665
O2 Co2 O1 175.1(3) 27_656 2_665
N2 Co2 O1 171.8(4) . 2_665
N2 Co2 O1 90.3(4) 9 2_665
N2 Co2 O1 90.7(4) 5 2_665
O2 Co2 O1 100.9(3) 43_665 10_656
O2 Co2 O1 175.1(3) 23_566 10_656
O2 Co2 O1 99.4(3) 27_656 10_656
N2 Co2 O1 90.7(4) . 10_656
N2 Co2 O1 171.8(4) 9 10_656
N2 Co2 O1 90.3(4) 5 10_656
O1 Co2 O1 83.42(9) 2_665 10_656
O2 Co2 O1 175.1(3) 43_665 6_566
O2 Co2 O1 99.4(3) 23_566 6_566
O2 Co2 O1 100.9(3) 27_656 6_566
N2 Co2 O1 90.3(4) . 6_566
N2 Co2 O1 90.7(4) 9 6_566
N2 Co2 O1 171.8(4) 5 6_566
O1 Co2 O1 83.42(9) 2_665 6_566
O1 Co2 O1 83.42(9) 10_656 6_566
O2 Co2 Co1 79.8(2) 43_665 4_566
O2 Co2 Co1 135.2(3) 23_566 4_566
O2 Co2 Co1 133.0(3) 27_656 4_566
N2 Co2 Co1 130.8(4) . 4_566
N2 Co2 Co1 130.3(4) 9 4_566
N2 Co2 Co1 66.9(4) 5 4_566
O1 Co2 Co1 46.91(3) 2_665 4_566
O1 Co2 Co1 46.91(3) 10_656 4_566
O1 Co2 Co1 104.94(9) 6_566 4_566
O2 Co2 Co1 133.0(3) 43_665 2_665
O2 Co2 Co1 79.8(3) 23_566 2_665
O2 Co2 Co1 135.2(3) 27_656 2_665
N2 Co2 Co1 130.3(4) . 2_665
N2 Co2 Co1 66.9(4) 9 2_665
N2 Co2 Co1 130.8(4) 5 2_665
O1 Co2 Co1 46.91(3) 2_665 2_665
O1 Co2 Co1 104.94(9) 10_656 2_665
O1 Co2 Co1 46.91(3) 6_566 2_665
Co1 Co2 Co1 90.00(6) 4_566 2_665
O2 Co2 Co1 135.2(3) 43_665 .
O2 Co2 Co1 133.0(3) 23_566 .
O2 Co2 Co1 79.8(2) 27_656 .
N2 Co2 Co1 66.9(4) . .
N2 Co2 Co1 130.8(4) 9 .
N2 Co2 Co1 130.3(4) 5 .
O1 Co2 Co1 104.94(9) 2_665 .
O1 Co2 Co1 46.91(3) 10_656 .
O1 Co2 Co1 46.91(3) 6_566 .
Co1 Co2 Co1 90.00(6) 4_566 .
Co1 Co2 Co1 90.00(6) 2_665 .
Cl1 Co3 Cl1 109.5 16_556 27_656
Cl1 Co3 Cl1 109.471(1) 16_556 38_655
Cl1 Co3 Cl1 109.5 27_656 38_655
Cl1 Co3 Cl1 109.471(1) 16_556 .
Cl1 Co3 Cl1 109.471(1) 27_656 .
Cl1 Co3 Cl1 109.5 38_655 .
Cl2 Co4 Cl2 109.5 . 16
Cl2 Co4 Cl2 109.5 . 38_655
Cl2 Co4 Cl2 109.5 16 38_655
Cl2 Co4 Cl2 109.471(1) . 27_655
Cl2 Co4 Cl2 109.5 16 27_655
Cl2 Co4 Cl2 109.471(1) 38_655 27_655
Co1 O1 Co1 150.14(12) . 3_656
Co1 O1 Co2 86.19(3) . 2_665
Co1 O1 Co2 86.19(3) 3_656 2_665
Co1 O1 Co2 86.19(3) . 4_566
Co1 O1 Co2 86.19(3) 3_656 4_566
Co2 O1 Co2 150.13(12) 2_665 4_566
C1 N1 C2 105.2(4) . .
C1 N1 C3 128.4(14) . .
C2 N1 C3 126.4(14) . .
N2 C1 N1 110.6(13) . .
C1 N2 N3 106.3(16) . .
C1 N2 Co2 139.2(11) . .
N3 N2 Co2 114.5(14) . .
C2 N3 N2 110.3(16) . .
C2 N3 Co1 137.4(11) . .
N2 N3 Co1 112.2(14) . .
N3 C2 N1 107.5(12) . .
C4 C3 C8 120.0 . .
C4 C3 N1 119.9(8) . .
C8 C3 N1 120.1(8) . .
C5 C4 C3 120.0 . .
C4 C5 C6 120.0 . .
C5 C6 C7 120.0 . .
C5 C6 C9 118.6(6) . .
C7 C6 C9 121.4(6) . .
C8 C7 C6 120.0 . .
C7 C8 C3 120.0 . .
O2 C9 O3 124.6(5) . .
O2 C9 C6 118.7(9) . .
O3 C9 C6 116.7(9) . .
C9 O2 Co2 127.4(7) . 27_656
C9 O3 Co1 131.2(7) . 27_656
O5 O5 O5 60.00(3) 23_566 32_656

loop_
_geom_bond_atom_site_label_1
_geom_bond_atom_site_label_2
_geom_bond_distance
_geom_bond_site_symmetry_2
Co1 O3 2.048(10) 27_656
Co1 O3 2.048(10) 22_646
Co1 O3 2.048(10) 44_646
Co1 N3 2.110(14) 12_665
Co1 N3 2.110(14) 6_566
Co1 N3 2.110(14) .
Co1 O1 2.1944(10) 6_566
Co1 O1 2.1944(10) 10_656
Co1 O1 2.1944(10) .
Co1 Co2 2.9985(4) .
Co1 Co2 2.9985(4) 4_566
Co1 Co2 2.9985(4) 2_665
Co2 O2 2.030(9) 43_665
Co2 O2 2.030(9) 23_566
Co2 O2 2.030(9) 27_656
Co2 N2 2.065(14) .
Co2 N2 2.065(14) 9
Co2 N2 2.065(14) 5
Co2 O1 2.1943(11) 2_665
Co2 O1 2.1943(11) 10_656
Co2 O1 2.1943(11) 6_566
Co2 Co1 2.9985(4) 4_566
Co2 Co1 2.9985(4) 2_665
Co3 Cl1 2.253(4) 16_556
Co3 Cl1 2.253(4) 27_656
Co3 Cl1 2.253(4) 38_655
Co3 Cl1 2.253(4) .
Co4 Cl2 2.266(4) .
Co4 Cl2 2.266(4) 16
Co4 Cl2 2.266(4) 38_655
Co4 Cl2 2.266(4) 27_655
O1 Co1 2.1944(10) 3_656
O1 Co2 2.1944(11) 2_665
O1 Co2 2.1944(11) 4_566
N1 C1 1.39(2) .
N1 C2 1.34(2) .
N1 C3 1.430(4) .
C1 N2 1.294(19) .
N2 N3 1.343(7) .
N3 C2 1.336(19) .
C3 C4 1.3900 .
C3 C8 1.3900 .
C4 C5 1.3900 .
C5 C6 1.3900 .
C6 C7 1.3900 .
C6 C9 1.502(5) .
C7 C8 1.3900 .
C9 O2 1.247(12) .
C9 O3 1.215(12) .
O2 Co2 2.030(9) 27_656
O3 Co1 2.048(9) 27_656
O5 O5 0.63(4) 23_566
O5 O5 0.63(4) 32_656

loop_
_geom_torsion_atom_site_label_1
_geom_torsion_atom_site_label_2
_geom_torsion_atom_site_label_3
_geom_torsion_atom_site_label_4
_geom_torsion
_geom_torsion_site_symmetry_1
_geom_torsion_site_symmetry_4
O3 Co1 Co2 O2 60.3(5) 27_656 43_665
O3 Co1 Co2 O2 122.8(3) 22_646 43_665
O3 Co1 Co2 O2 -3.4(7) 44_646 43_665
N3 Co1 Co2 O2 136.0(6) 12_665 43_665
N3 Co1 Co2 O2 -17.5(6) 6_566 43_665
N3 Co1 Co2 O2 59.0(5) . 43_665
O1 Co1 Co2 O2 173.8(4) 6_566 43_665
O1 Co1 Co2 O2 -54.8(4) 10_656 43_665
O1 Co1 Co2 O2 -120.5(4) . 43_665
Co2 Co1 Co2 O2 -75.5(4) 4_566 43_665
Co2 Co1 Co2 O2 -165.5(4) 2_665 43_665
O3 Co1 Co2 O2 -58.1(5) 27_656 23_566
O3 Co1 Co2 O2 4.4(6) 22_646 23_566
O3 Co1 Co2 O2 -121.8(3) 44_646 23_566
N3 Co1 Co2 O2 17.6(7) 12_665 23_566
N3 Co1 Co2 O2 -135.9(5) 6_566 23_566
N3 Co1 Co2 O2 -59.4(5) . 23_566
O1 Co1 Co2 O2 55.4(3) 6_566 23_566
O1 Co1 Co2 O2 -173.3(3) 10_656 23_566
O1 Co1 Co2 O2 121.1(3) . 23_566
Co2 Co1 Co2 O2 166.1(3) 4_566 23_566
Co2 Co1 Co2 O2 76.1(3) 2_665 23_566
O3 Co1 Co2 O2 2.0(6) 27_656 27_656
O3 Co1 Co2 O2 64.5(5) 22_646 27_656
O3 Co1 Co2 O2 -61.7(5) 44_646 27_656
N3 Co1 Co2 O2 77.7(5) 12_665 27_656
N3 Co1 Co2 O2 -75.8(5) 6_566 27_656
N3 Co1 Co2 O2 0.7(4) . 27_656
O1 Co1 Co2 O2 115.5(3) 6_566 27_656
O1 Co1 Co2 O2 -113.2(3) 10_656 27_656
O1 Co1 Co2 O2 -178.9(3) . 27_656
Co2 Co1 Co2 O2 -133.9(3) 4_566 27_656
Co2 Co1 Co2 O2 136.1(3) 2_665 27_656
O3 Co1 Co2 N2 0.5(5) 27_656 .
O3 Co1 Co2 N2 63.1(5) 22_646 .
O3 Co1 Co2 N2 -63.2(5) 44_646 .
N3 Co1 Co2 N2 76.3(8) 12_665 .
N3 Co1 Co2 N2 -77.3(7) 6_566 .
N3 Co1 Co2 N2 -0.7(8) . .
O1 Co1 Co2 N2 114.0(4) 6_566 .
O1 Co1 Co2 N2 -114.6(4) 10_656 .
O1 Co1 Co2 N2 179.7(4) . .
Co2 Co1 Co2 N2 -135.3(4) 4_566 .
Co2 Co1 Co2 N2 134.7(4) 2_665 .
O3 Co1 Co2 N2 -75.4(5) 27_656 9
O3 Co1 Co2 N2 -12.8(7) 22_646 9
O3 Co1 Co2 N2 -139.1(5) 44_646 9
N3 Co1 Co2 N2 0.4(10) 12_665 9
N3 Co1 Co2 N2 -153.2(4) 6_566 9
N3 Co1 Co2 N2 -76.7(8) . 9
O1 Co1 Co2 N2 38.1(5) 6_566 9
O1 Co1 Co2 N2 169.5(5) 10_656 9
O1 Co1 Co2 N2 103.8(5) . 9
Co2 Co1 Co2 N2 148.8(5) 4_566 9
Co2 Co1 Co2 N2 58.8(5) 2_665 9
O3 Co1 Co2 N2 76.8(6) 27_656 5
O3 Co1 Co2 N2 139.3(5) 22_646 5
O3 Co1 Co2 N2 13.1(7) 44_646 5
N3 Co1 Co2 N2 152.5(5) 12_665 5
N3 Co1 Co2 N2 -1.0(9) 6_566 5
N3 Co1 Co2 N2 75.5(8) . 5
O1 Co1 Co2 N2 -169.7(5) 6_566 5
O1 Co1 Co2 N2 -38.4(5) 10_656 5
O1 Co1 Co2 N2 -104.0(5) . 5
Co2 Co1 Co2 N2 -59.0(5) 4_566 5
Co2 Co1 Co2 N2 -149.0(5) 2_665 5
O3 Co1 Co2 O1 -179.2(3) 27_656 2_665
O3 Co1 Co2 O1 -116.6(3) 22_646 2_665
O3 Co1 Co2 O1 117.1(3) 44_646 2_665
N3 Co1 Co2 O1 -103.4(5) 12_665 2_665
N3 Co1 Co2 O1 103.0(5) 6_566 2_665
N3 Co1 Co2 O1 179.5(5) . 2_665
O1 Co1 Co2 O1 -65.66(7) 6_566 2_665
O1 Co1 Co2 O1 65.66(7) 10_656 2_665
O1 Co1 Co2 O1 0.0 . 2_665
Co2 Co1 Co2 O1 45.00(3) 4_566 2_665
Co2 Co1 Co2 O1 -45.00(3) 2_665 2_665
O3 Co1 Co2 O1 115.1(3) 27_656 10_656
O3 Co1 Co2 O1 177.7(3) 22_646 10_656
O3 Co1 Co2 O1 51.4(4) 44_646 10_656
N3 Co1 Co2 O1 -169.1(5) 12_665 10_656
N3 Co1 Co2 O1 37.4(5) 6_566 10_656
N3 Co1 Co2 O1 113.9(5) . 10_656
O1 Co1 Co2 O1 -131.33(14) 6_566 10_656
O1 Co1 Co2 O1 -65.66(7) . 10_656
Co2 Co1 Co2 O1 -20.67(8) 4_566 10_656
Co2 Co1 Co2 O1 -110.66(8) 2_665 10_656
O3 Co1 Co2 O1 -113.5(3) 27_656 6_566
O3 Co1 Co2 O1 -51.0(3) 22_646 6_566
O3 Co1 Co2 O1 -177.2(4) 44_646 6_566
N3 Co1 Co2 O1 -37.8(5) 12_665 6_566
N3 Co1 Co2 O1 168.7(5) 6_566 6_566
N3 Co1 Co2 O1 -114.8(5) . 6_566
O1 Co1 Co2 O1 131.33(14) 10_656 6_566
O1 Co1 Co2 O1 65.66(7) . 6_566
Co2 Co1 Co2 O1 110.66(8) 4_566 6_566
Co2 Co1 Co2 O1 20.67(8) 2_665 6_566
O3 Co1 Co2 Co1 135.8(3) 27_656 4_566
O3 Co1 Co2 Co1 -161.6(3) 22_646 4_566
O3 Co1 Co2 Co1 72.1(3) 44_646 4_566
N3 Co1 Co2 Co1 -148.4(5) 12_665 4_566
N3 Co1 Co2 Co1 58.0(5) 6_566 4_566
N3 Co1 Co2 Co1 134.5(5) . 4_566
O1 Co1 Co2 Co1 -110.67(8) 6_566 4_566
O1 Co1 Co2 Co1 20.66(8) 10_656 4_566
O1 Co1 Co2 Co1 -45.00(3) . 4_566
Co2 Co1 Co2 Co1 0.00(6) 4_566 4_566
Co2 Co1 Co2 Co1 -90.0 2_665 4_566
O3 Co1 Co2 Co1 -134.2(3) 27_656 2_665
O3 Co1 Co2 Co1 -71.6(3) 22_646 2_665
O3 Co1 Co2 Co1 162.1(3) 44_646 2_665
N3 Co1 Co2 Co1 -58.4(5) 12_665 2_665
N3 Co1 Co2 Co1 148.0(5) 6_566 2_665
N3 Co1 Co2 Co1 -135.5(4) . 2_665
O1 Co1 Co2 Co1 -20.66(8) 6_566 2_665
O1 Co1 Co2 Co1 110.67(8) 10_656 2_665
O1 Co1 Co2 Co1 45.00(3) . 2_665
Co2 Co1 Co2 Co1 90.0 4_566 2_665
Co2 Co1 Co2 Co1 0.00(6) 2_665 2_665
O3 Co1 O1 Co1 158(8) 27_656 3_656
O3 Co1 O1 Co1 139.8(3) 22_646 3_656
O3 Co1 O1 Co1 -138.7(3) 44_646 3_656
N3 Co1 O1 Co1 131.8(4) 12_665 3_656
N3 Co1 O1 Co1 -132.4(4) 6_566 3_656
N3 Co1 O1 Co1 -3(3) . 3_656
O1 Co1 O1 Co1 42.05(4) 6_566 3_656
O1 Co1 O1 Co1 -42.05(3) 10_656 3_656
Co2 Co1 O1 Co1 0.0 . 3_656
Co2 Co1 O1 Co1 -75.55(6) 4_566 3_656
Co2 Co1 O1 Co1 75.55(6) 2_665 3_656
O3 Co1 O1 Co2 82(8) 27_656 2_665
O3 Co1 O1 Co2 64.3(3) 22_646 2_665
O3 Co1 O1 Co2 145.8(3) 44_646 2_665
N3 Co1 O1 Co2 56.3(4) 12_665 2_665
N3 Co1 O1 Co2 152.0(4) 6_566 2_665
N3 Co1 O1 Co2 -78(3) . 2_665
O1 Co1 O1 Co2 -33.50(8) 6_566 2_665
O1 Co1 O1 Co2 -117.60(5) 10_656 2_665
Co2 Co1 O1 Co2 -75.55(6) . 2_665
Co2 Co1 O1 Co2 -151.10(11) 4_566 2_665
O3 Co1 O1 Co2 -127(8) 27_656 4_566
O3 Co1 O1 Co2 -144.6(3) 22_646 4_566
O3 Co1 O1 Co2 -63.1(3) 44_646 4_566
N3 Co1 O1 Co2 -152.6(4) 12_665 4_566
N3 Co1 O1 Co2 -56.9(4) 6_566 4_566
N3 Co1 O1 Co2 73(3) . 4_566
O1 Co1 O1 Co2 117.60(5) 6_566 4_566
O1 Co1 O1 Co2 33.50(8) 10_656 4_566
Co2 Co1 O1 Co2 75.55(6) . 4_566
Co2 Co1 O1 Co2 151.10(11) 2_665 4_566
C2 N1 C1 N2 1.0(11) . .
C3 N1 C1 N2 -179.8(10) . .
N1 C1 N2 N3 -2(2) . .
N1 C1 N2 Co2 -179.6(12) . .
O2 Co2 N2 C1 35.9(18) 43_665 .
O2 Co2 N2 C1 -40.5(18) 23_566 .
O2 Co2 N2 C1 4.6(18) 27_656 .
N2 Co2 N2 C1 -49.1(16) 9 .
N2 Co2 N2 C1 46.3(16) 5 .
O1 Co2 N2 C1 -179.7(17) 2_665 .
O1 Co2 N2 C1 136.7(18) 10_656 .
O1 Co2 N2 C1 -139.8(18) 6_566 .
Co1 Co2 N2 C1 109.9(17) 4_566 .
Co1 Co2 N2 C1 -112.9(17) 2_665 .
Co1 Co2 N2 C1 178.3(19) . .
O2 Co2 N2 N3 -141.3(15) 43_665 .
O2 Co2 N2 N3 142.4(15) 23_566 .
O2 Co2 N2 N3 -173(4) 27_656 .
N2 Co2 N2 N3 133.7(18) 9 .
N2 Co2 N2 N3 -130.8(18) 5 .
O1 Co2 N2 N3 3(4) 2_665 .
O1 Co2 N2 N3 -40.4(15) 10_656 .
O1 Co2 N2 N3 43.0(15) 6_566 .
Co1 Co2 N2 N3 -67.2(17) 4_566 .
Co1 Co2 N2 N3 70.0(17) 2_665 .
Co1 Co2 N2 N3 1.2(13) . .
C1 N2 N3 C2 3(2) . .
Co2 N2 N3 C2 -179.2(8) . .
C1 N2 N3 Co1 -179.7(8) . .
Co2 N2 N3 Co1 -1.7(19) . .
O3 Co1 N3 C2 4(2) 27_656 .
O3 Co1 N3 C2 37.7(18) 22_646 .
O3 Co1 N3 C2 -42.9(18) 44_646 .
N3 Co1 N3 C2 46.4(16) 12_665 .
N3 Co1 N3 C2 -50.0(15) 6_566 .
O1 Co1 N3 C2 136.2(17) 6_566 .
O1 Co1 N3 C2 -140.4(17) 10_656 .
O1 Co1 N3 C2 -179.3(16) . .
Co2 Co1 N3 C2 177.7(19) . .
Co2 Co1 N3 C2 -113.8(16) 4_566 .
Co2 Co1 N3 C2 109.9(17) 2_665 .
O3 Co1 N3 N2 -172(5) 27_656 .
O3 Co1 N3 N2 -138.9(14) 22_646 .
O3 Co1 N3 N2 140.5(14) 44_646 .
N3 Co1 N3 N2 -130.2(17) 12_665 .
N3 Co1 N3 N2 133.4(18) 6_566 .
O1 Co1 N3 N2 -40.4(15) 6_566 .
O1 Co1 N3 N2 43.0(15) 10_656 .
O1 Co1 N3 N2 4(4) . .
Co2 Co1 N3 N2 1.1(13) . .
Co2 Co1 N3 N2 69.6(17) 4_566 .
Co2 Co1 N3 N2 -66.7(16) 2_665 .
N2 N3 C2 N1 -2(2) . .
Co1 N3 C2 N1 -178.8(12) . .
C1 N1 C2 N3 0.7(11) . .
C3 N1 C2 N3 -178.5(10) . .
C1 N1 C3 C4 -9.4(13) . .
C2 N1 C3 C4 169.6(9) . .
C1 N1 C3 C8 169.9(9) . .
C2 N1 C3 C8 -11.1(13) . .
C8 C3 C4 C5 0.0 . .
N1 C3 C4 C5 179.3(7) . .
C3 C4 C5 C6 0.0 . .
C4 C5 C6 C7 0.0 . .
C4 C5 C6 C9 179.9(6) . .
C5 C6 C7 C8 0.0 . .
C9 C6 C7 C8 -179.9(6) . .
C6 C7 C8 C3 0.0 . .
C4 C3 C8 C7 0.0 . .
N1 C3 C8 C7 -179.3(7) . .
C5 C6 C9 O2 12.6(9) . .
C7 C6 C9 O2 -167.5(6) . .
C5 C6 C9 O3 -167.4(7) . .
C7 C6 C9 O3 12.5(9) . .
O3 C9 O2 Co2 1.7(10) . 27_656
C6 C9 O2 Co2 -178.3(6) . 27_656
O2 C9 O3 Co1 1.7(11) . 27_656
C6 C9 O3 Co1 -178.3(7) . 27_656
